data_4126222
loop_
_publ_author_name
'Oburn, Shalisa M.'
'Swenson, Dale C.'
'Mariappan, S. V. Santhana'
'MacGillivray, Leonard R.'

_publ_section_title
;
 Supramolecular Construction of an Aldehyde-Cyclobutane via the Solid
 State: Combining Reversible Imine Formation and Metal-Organic
 Self-Assembly.
;
_journal_name_full 'Journal of the American Chemical Society'
_journal_paper_doi 10.1021/jacs.7b04420
_journal_year 2017
_chemical_formula_moiety 'C14 H12 N2'
_chemical_formula_sum 'C14 H12 N2'
_chemical_formula_weight 208.26
_chemical_name_common 'cinnamaldehyde N-(4-pyridyl)imine'
_space_group_crystal_system monoclinic
_space_group_IT_number 14
_space_group_name_Hall '-P 2yn'
_space_group_name_H-M_alt 'P 1 21/n 1'
_symmetry_space_group_name_Hall '-P 2yn'
_symmetry_space_group_name_H-M 'P 1 21/n 1'
_atom_sites_solution_hydrogens geom
_atom_sites_solution_primary direct
_cell_angle_alpha 90
_cell_angle_beta 94.241(5)
_cell_angle_gamma 90
_cell_formula_units_Z 4
_cell_length_a 6.7813(19)
_cell_length_b 7.436(2)
_cell_length_c 22.969(6)
_cell_measurement_reflns_used 16706
_cell_measurement_temperature 298
_cell_measurement_theta_max 27.89
_cell_measurement_theta_min 2.739
_cell_volume 1155.1(5)
_computing_cell_refinement 'apexII (Bruker AXS, 2010)'
_computing_data_collection 'apexII (Bruker AXS, 2010)'
_computing_data_reduction 'apexII (Bruker AXS, 2010)'
_computing_molecular_graphics 'Olex2 (Dolomanov et al., 2009)'
_computing_publication_material 'Olex2 (Dolomanov et al., 2009)'
_computing_structure_refinement 'ShelXL (Sheldrick, 2015)'
_computing_structure_solution 'ShelXT (Sheldrick, 2015)'
_diffrn_ambient_temperature 298.15
_diffrn_measured_fraction_theta_full 0.999
_diffrn_measured_fraction_theta_max 0.943
_diffrn_measurement_device_type 'Bruker Nonius Apex II Kappa'
_diffrn_measurement_method 'CCD phi and omega scans'
_diffrn_radiation_type MoK\a
_diffrn_radiation_wavelength 0.71073
_diffrn_reflns_av_R_equivalents 0.0212
_diffrn_reflns_av_unetI/netI 0.0155
_diffrn_reflns_Laue_measured_fraction_full 0.999
_diffrn_reflns_Laue_measured_fraction_max 0.943
_diffrn_reflns_limit_h_max 8
_diffrn_reflns_limit_h_min -6
_diffrn_reflns_limit_k_max 9
_diffrn_reflns_limit_k_min -9
_diffrn_reflns_limit_l_max 29
_diffrn_reflns_limit_l_min -29
_diffrn_reflns_number 15994
_diffrn_reflns_point_group_measured_fraction_full 0.999
_diffrn_reflns_point_group_measured_fraction_max 0.943
_diffrn_reflns_theta_full 25.242
_diffrn_reflns_theta_max 27.795
_diffrn_reflns_theta_min 2.880
_exptl_absorpt_coefficient_mu 0.072
_exptl_absorpt_correction_type multi-scan
_exptl_absorpt_process_details
;
SADABS-2014/5 (Bruker,2014/5) was used for absorption correction.
The Ratio of minimum to maximum transmission is 0.962.
;
_exptl_crystal_colour yellow
_exptl_crystal_colour_primary yellow
_exptl_crystal_density_diffrn 1.198
_exptl_crystal_description plate
_exptl_crystal_F_000 440
_exptl_crystal_recrystallization_method Acetonitrile
_exptl_crystal_size_max 0.32
_exptl_crystal_size_mid 0.32
_exptl_crystal_size_min 0.07
_exptl_transmission_factor_max 0.900
_exptl_transmission_factor_min 0.862
_refine_diff_density_max 0.110
_refine_diff_density_min -0.150
_refine_diff_density_rms 0.028
_refine_ls_extinction_method none
_refine_ls_goodness_of_fit_ref 1.041
_refine_ls_hydrogen_treatment constr
_refine_ls_matrix_type full
_refine_ls_number_parameters 145
_refine_ls_number_reflns 2570
_refine_ls_number_restraints 0
_refine_ls_restrained_S_all 1.041
_refine_ls_R_factor_all 0.0615
_refine_ls_R_factor_gt 0.0410
_refine_ls_shift/su_max 0.001
_refine_ls_shift/su_mean 0.000
_refine_ls_structure_factor_coef Fsqd
_refine_ls_weighting_details 'w=1/[\s^2^(Fo^2^)+(0.0450P)^2^+0.1410P] where P=(Fo^2^+2Fc^2^)/3'
_refine_ls_weighting_scheme calc
_refine_ls_wR_factor_gt 0.0984
_refine_ls_wR_factor_ref 0.1087
_reflns_Friedel_coverage 0.000
_reflns_number_gt 1859
_reflns_number_total 2570
_reflns_threshold_expression 'I > 2\s(I)'
_cod_data_source_file ja7b04420_si_002.cif
_cod_data_source_block cpi
_cod_database_code 4126222
_shelx_space_group_comment
;
The symmetry employed for this shelxl refinement is uniquely defined
by the following loop, which should always be used as a source of
symmetry information in preference to the above space-group names.
They are only intended as comments.
;
_shelx_estimated_absorpt_t_max 0.995
_shelx_estimated_absorpt_t_min 0.977
_olex2_refinement_description
;
1. Fixed Uiso
 At 1.2 times of:
  All C(H) groups
2.a Aromatic/amide H refined with riding coordinates:
 C005(H005), C006(H006), C007(H007), C008(H008), C009(H009), C00A(H00A),
 C00B(H00B), C00C(H00C), C00D(H00D), C00E(H00E), C00F(H00F), C00G(H00G)
;
_olex2_submission_special_instructions 'No special instructions were received'

loop_
_space_group_symop_operation_xyz
'x, y, z'
'-x+1/2, y+1/2, -z+1/2'
'-x, -y, -z'
'x-1/2, -y-1/2, z-1/2'

loop_
_atom_site_label
_atom_site_type_symbol
_atom_site_fract_x
_atom_site_fract_y
_atom_site_fract_z
_atom_site_U_iso_or_equiv
_atom_site_adp_type
_atom_site_occupancy
_atom_site_site_symmetry_order
_atom_site_calc_flag
_atom_site_refinement_flags_posn
N001 N 0.34502(15) 0.71253(16) 0.50068(5) 0.0649(3) Uani 1 1 d .
N002 N -0.15929(18) 0.87852(17) 0.39664(5) 0.0737(3) Uani 1 1 d .
C003 C 0.76687(17) 0.66726(16) 0.68039(5) 0.0508(3) Uani 1 1 d .
C004 C 0.17244(18) 0.77424(16) 0.46881(5) 0.0527(3) Uani 1 1 d .
C005 C 0.58530(18) 0.70925(17) 0.64467(5) 0.0561(3) Uani 1 1 d .
H005 H 0.488917 0.771651 0.663209 0.067 Uiso 1 1 calc R
C006 C 0.36645(18) 0.73054(16) 0.55583(5) 0.0558(3) Uani 1 1 d .
H006 H 0.266470 0.784809 0.575187 0.067 Uiso 1 1 calc R
C007 C 0.54184(18) 0.66888(18) 0.58899(5) 0.0584(3) Uani 1 1 d .
H007 H 0.629623 0.596649 0.570302 0.070 Uiso 1 1 calc R
C008 C 0.92149(18) 0.56931(17) 0.65900(5) 0.0562(3) Uani 1 1 d .
H008 H 0.907838 0.524430 0.621123 0.067 Uiso 1 1 calc R
C009 C 0.7928(2) 0.73106(19) 0.73759(6) 0.0651(4) Uani 1 1 d .
H009 H 0.691738 0.795906 0.753099 0.078 Uiso 1 1 calc R
C00A C -0.01671(19) 0.73728(18) 0.48346(6) 0.0628(4) Uani 1 1 d .
H00A H -0.037211 0.677496 0.518066 0.075 Uiso 1 1 calc R
C00B C 1.09412(19) 0.5379(2) 0.69303(6) 0.0677(4) Uani 1 1 d .
H00B H 1.195892 0.472700 0.678057 0.081 Uiso 1 1 calc R
C00C C 0.1917(2) 0.86646(19) 0.41718(6) 0.0644(4) Uani 1 1 d .
H00C H 0.316234 0.894682 0.405336 0.077 Uiso 1 1 calc R
C00D C 1.1157(2) 0.6035(2) 0.74945(6) 0.0771(4) Uani 1 1 d .
H00D H 1.232000 0.582512 0.772492 0.092 Uiso 1 1 calc R
C00E C 0.0244(2) 0.91557(19) 0.38374(6) 0.0720(4) Uani 1 1 d .
H00E H 0.040502 0.979363 0.349591 0.086 Uiso 1 1 calc R
C00F C -0.1751(2) 0.7897(2) 0.44638(6) 0.0727(4) Uani 1 1 d .
H00F H -0.301369 0.761198 0.456766 0.087 Uiso 1 1 calc R
C00G C 0.9653(2) 0.6996(2) 0.77140(6) 0.0769(4) Uani 1 1 d .
H00G H 0.980109 0.743719 0.809355 0.092 Uiso 1 1 calc R

loop_
_atom_site_aniso_label
_atom_site_aniso_U_11
_atom_site_aniso_U_22
_atom_site_aniso_U_33
_atom_site_aniso_U_23
_atom_site_aniso_U_13
_atom_site_aniso_U_12
N001 0.0599(7) 0.0783(8) 0.0563(6) -0.0013(5) 0.0018(5) 0.0141(6)
N002 0.0767(8) 0.0775(8) 0.0649(7) 0.0021(6) -0.0083(6) 0.0133(6)
C003 0.0564(7) 0.0488(6) 0.0475(6) -0.0005(5) 0.0052(5) -0.0067(5)
C004 0.0571(7) 0.0503(7) 0.0504(6) -0.0045(5) 0.0033(5) 0.0057(5)
C005 0.0566(7) 0.0551(7) 0.0572(7) -0.0052(6) 0.0075(6) 0.0033(6)
C006 0.0550(7) 0.0557(7) 0.0569(7) -0.0023(6) 0.0063(6) 0.0053(6)
C007 0.0547(7) 0.0637(8) 0.0569(7) -0.0028(6) 0.0052(6) 0.0093(6)
C008 0.0593(7) 0.0612(7) 0.0481(6) -0.0012(5) 0.0049(5) -0.0019(6)
C009 0.0727(9) 0.0671(8) 0.0559(7) -0.0128(6) 0.0072(6) -0.0050(7)
C00A 0.0606(8) 0.0704(8) 0.0581(7) 0.0101(6) 0.0081(6) 0.0057(6)
C00B 0.0536(7) 0.0800(9) 0.0693(8) 0.0034(7) 0.0023(6) 0.0003(7)
C00C 0.0671(8) 0.0677(8) 0.0585(7) 0.0045(6) 0.0056(6) -0.0084(7)
C00D 0.0658(9) 0.0927(11) 0.0697(9) 0.0028(8) -0.0148(7) -0.0147(8)
C00E 0.0935(11) 0.0654(9) 0.0560(8) 0.0099(6) -0.0012(7) -0.0011(8)
C00F 0.0575(8) 0.0888(10) 0.0717(9) 0.0042(8) 0.0050(7) 0.0062(7)
C00G 0.0857(11) 0.0894(11) 0.0541(8) -0.0135(7) -0.0055(7) -0.0183(9)

loop_
_atom_type_symbol
_atom_type_description
_atom_type_scat_dispersion_real
_atom_type_scat_dispersion_imag
_atom_type_scat_source
C C 0.0033 0.0016 'International Tables Vol C Tables 4.2.6.8 and 6.1.1.4'
H H 0.0000 0.0000 'International Tables Vol C Tables 4.2.6.8 and 6.1.1.4'
N N 0.0061 0.0033 'International Tables Vol C Tables 4.2.6.8 and 6.1.1.4'

loop_
_geom_angle_atom_site_label_1
_geom_angle_atom_site_label_2
_geom_angle_atom_site_label_3
_geom_angle
C006 N001 C004 120.80(11)
C00E N002 C00F 115.49(12)
C008 C003 C005 122.52(11)
C008 C003 C009 117.60(11)
C009 C003 C005 119.85(12)
C00A C004 N001 124.07(12)
C00A C004 C00C 117.17(12)
C00C C004 N001 118.58(11)
C003 C005 H005 116.2
C007 C005 C003 127.66(12)
C007 C005 H005 116.2
N001 C006 H006 119.2
N001 C006 C007 121.53(12)
C007 C006 H006 119.2
C005 C007 C006 123.69(12)
C005 C007 H007 118.2
C006 C007 H007 118.2
C003 C008 H008 119.4
C00B C008 C003 121.16(12)
C00B C008 H008 119.4
C003 C009 H009 119.5
C00G C009 C003 121.07(13)
C00G C009 H009 119.5
C004 C00A H00A 120.3
C00F C00A C004 119.36(13)
C00F C00A H00A 120.3
C008 C00B H00B 120.1
C008 C00B C00D 119.89(13)
C00D C00B H00B 120.1
C004 C00C H00C 120.5
C00E C00C C004 119.00(13)
C00E C00C H00C 120.5
C00B C00D H00D 120.0
C00G C00D C00B 119.91(13)
C00G C00D H00D 120.0
N002 C00E C00C 124.72(13)
N002 C00E H00E 117.6
C00C C00E H00E 117.6
N002 C00F C00A 124.24(13)
N002 C00F H00F 117.9
C00A C00F H00F 117.9
C009 C00G H00G 119.8
C00D C00G C009 120.38(13)
C00D C00G H00G 119.8

loop_
_geom_bond_atom_site_label_1
_geom_bond_atom_site_label_2
_geom_bond_distance
N001 C004 1.4104(15)
N001 C006 1.2714(15)
N002 C00E 1.3303(18)
N002 C00F 1.3308(18)
C003 C005 1.4618(16)
C003 C008 1.3955(17)
C003 C009 1.3957(17)
C004 C00A 1.3776(18)
C004 C00C 1.3846(17)
C005 H005 0.9300
C005 C007 1.3256(17)
C006 H006 0.9300
C006 C007 1.4391(17)
C007 H007 0.9300
C008 H008 0.9300
C008 C00B 1.3787(17)
C009 H009 0.9300
C009 C00G 1.376(2)
C00A H00A 0.9300
C00A C00F 1.3771(18)
C00B H00B 0.9300
C00B C00D 1.382(2)
C00C H00C 0.9300
C00C C00E 1.372(2)
C00D H00D 0.9300
C00D C00G 1.371(2)
C00E H00E 0.9300
C00F H00F 0.9300
C00G H00G 0.9300

loop_
_geom_torsion_atom_site_label_1
_geom_torsion_atom_site_label_2
_geom_torsion_atom_site_label_3
_geom_torsion_atom_site_label_4
_geom_torsion
N001 C004 C00A C00F -173.91(12)
N001 C004 C00C C00E 175.31(13)
N001 C006 C007 C005 168.92(13)
C003 C005 C007 C006 -173.93(12)
C003 C008 C00B C00D 0.2(2)
C003 C009 C00G C00D -0.3(2)
C004 N001 C006 C007 -179.79(12)
C004 C00A C00F N002 -1.3(2)
C004 C00C C00E N002 -1.2(2)
C005 C003 C008 C00B 177.41(12)
C005 C003 C009 C00G -177.41(12)
C006 N001 C004 C00A -48.73(19)
C006 N001 C004 C00C 136.30(14)
C008 C003 C005 C007 -2.1(2)
C008 C003 C009 C00G 0.5(2)
C008 C00B C00D C00G 0.0(2)
C009 C003 C005 C007 175.71(13)
C009 C003 C008 C00B -0.47(19)
C00A C004 C00C C00E -0.01(19)
C00B C00D C00G C009 0.1(2)
C00C C004 C00A C00F 1.1(2)
C00E N002 C00F C00A 0.2(2)
C00F N002 C00E C00C 1.1(2)
